data_7017310
loop_
_publ_author_name
'Singh Pannu, Ajay Pal'
'Kapoor, Pratibha'
'Hundal, Geeta'
'Kapoor, Ramesh'
'Corbella, Montserrat'
'Aliaga-Alcalde, N\'uria'
'Singh Hundal, Maninder'

_publ_section_title
;
 Magneto-structural studies of two new
 cobalt(ii)-N,N-diisobutylisonicotinamide compounds: [CoLCl(2)](n) and
 [Co(L)(2)(H(2)O)(4)][CoLBr(3)](2)&#x00B7;2H(2)O.
;
_journal_issue 46
_journal_name_full 'Dalton transactions (Cambridge, England : 2003)'
_journal_page_first 12560
_journal_page_last 12569
_journal_paper_doi 10.1039/c1dt10991j
_journal_volume 40
_journal_year 2011
_chemical_formula_moiety 'C28 H52 Co N4 O6, 2(C14 H22 Br3 Co N2 O), 2(H2 O)'
_chemical_formula_sum 'C56 H100 Br6 Co3 N8 O10'
_chemical_formula_weight 1701.68
_chemical_name_systematic
;
?
;
_space_group_IT_number 2
_symmetry_cell_setting triclinic
_symmetry_space_group_name_Hall '-P 1'
_symmetry_space_group_name_H-M 'P -1'
_atom_sites_solution_hydrogens geom
_atom_sites_solution_primary direct
_atom_sites_solution_secondary difmap
_audit_creation_method SHELXL-97
_cell_angle_alpha 92.503(4)
_cell_angle_beta 91.003(3)
_cell_angle_gamma 91.025(3)
_cell_formula_units_Z 1
_cell_length_a 9.8031(3)
_cell_length_b 11.8076(5)
_cell_length_c 15.7629(7)
_cell_measurement_reflns_used 10157
_cell_measurement_temperature 150(2)
_cell_measurement_theta_max 32.7024
_cell_measurement_theta_min 5.0751
_cell_volume 1822.23(13)
_computing_cell_refinement
;
CrysAlisPro, Oxford Diffraction Ltd.,
Version 1.171.33.55 (release 05-01-2010 CrysAlis171 .NET)
(compiled Jan 5 2010,16:28:46)
;
_computing_data_collection
;
CrysAlisPro, Oxford Diffraction Ltd.,
Version 1.171.33.55 (release 05-01-2010 CrysAlis171 .NET)
(compiled Jan 5 2010,16:28:46)
;
_computing_data_reduction
;
CrysAlisPro, Oxford Diffraction Ltd.,
Version 1.171.33.55 (release 05-01-2010 CrysAlis171 .NET)
(compiled Jan 5 2010,16:28:46)
;
_computing_structure_refinement 'SHELXL-97 (Sheldrick, 1997)'
_computing_structure_solution 'SIR-97 (Altomare et al., 1999)'
_diffrn_ambient_temperature 150(2)
_diffrn_detector_area_resol_mean 10.5081
_diffrn_measured_fraction_theta_full 0.988
_diffrn_measured_fraction_theta_max 0.891
_diffrn_measurement_device_type 'Xcalibur, Ruby, Gemini'
_diffrn_measurement_method '\w scans'
_diffrn_radiation_monochromator graphite
_diffrn_radiation_source 'Enhance (Mo) X-ray Source'
_diffrn_radiation_type 'Mo K\a'
_diffrn_radiation_wavelength 0.7107
_diffrn_reflns_av_R_equivalents 0.0420
_diffrn_reflns_av_sigmaI/netI 0.0583
_diffrn_reflns_limit_h_max 14
_diffrn_reflns_limit_h_min -14
_diffrn_reflns_limit_k_max 16
_diffrn_reflns_limit_k_min -15
_diffrn_reflns_limit_l_max 21
_diffrn_reflns_limit_l_min -22
_diffrn_reflns_number 23039
_diffrn_reflns_theta_full 25.00
_diffrn_reflns_theta_max 32.78
_diffrn_reflns_theta_min 5.09
_exptl_absorpt_coefficient_mu 4.018
_exptl_absorpt_correction_T_max 0.576
_exptl_absorpt_correction_T_min 0.402
_exptl_absorpt_correction_type multi-scan
_exptl_absorpt_process_details
;
CrysAlisPro, Oxford Diffraction Ltd.,
Version 1.171.33.55 (release 05-01-2010 CrysAlis171 .NET)
(compiled Jan 5 2010,16:28:46)
Empirical absorption correction using spherical harmonics,
implemented in SCALE3 ABSPACK scaling algorithm.
;
_exptl_crystal_colour blue
_exptl_crystal_density_diffrn 1.551
_exptl_crystal_density_method 'not measured'
_exptl_crystal_description plates
_exptl_crystal_F_000 863
_exptl_crystal_size_max 0.18
_exptl_crystal_size_mid 0.15
_exptl_crystal_size_min 0.15
_refine_diff_density_max 4.656
_refine_diff_density_min -4.362
_refine_diff_density_rms 0.327
_refine_ls_extinction_method none
_refine_ls_goodness_of_fit_ref 1.332
_refine_ls_hydrogen_treatment none
_refine_ls_matrix_type full
_refine_ls_number_parameters 376
_refine_ls_number_reflns 12016
_refine_ls_number_restraints 0
_refine_ls_restrained_S_all 1.332
_refine_ls_R_factor_all 0.1531
_refine_ls_R_factor_gt 0.1057
_refine_ls_shift/su_max 0.000
_refine_ls_shift/su_mean 0.000
_refine_ls_structure_factor_coef Fsqd
_refine_ls_weighting_details 'calc w=1/[\s^2^(Fo^2^)+(0.2000P)^2^+0.0000P] where P=(Fo^2^+2Fc^2^)/3'
_refine_ls_weighting_scheme calc
_refine_ls_wR_factor_gt 0.3458
_refine_ls_wR_factor_ref 0.3707
_reflns_number_gt 7521
_reflns_number_total 12016
_reflns_threshold_expression >2sigma(I)
_cod_data_source_file c1dt10991j.txt
_cod_data_source_block shelxl2
_cod_original_cell_volume 1822.23(12)
_cod_database_code 7017310

loop_
_symmetry_equiv_pos_as_xyz
'x, y, z'
'-x, -y, -z'

loop_
_atom_site_label
_atom_site_type_symbol
_atom_site_fract_x
_atom_site_fract_y
_atom_site_fract_z
_atom_site_U_iso_or_equiv
_atom_site_adp_type
_atom_site_occupancy
_atom_site_symmetry_multiplicity
_atom_site_calc_flag
_atom_site_refinement_flags
C1 C 0.3258(6) 0.0264(6) 0.9640(4) 0.0137(13) Uani 1 1 d .
H1 H 0.3709 -0.0284 0.9939 0.016 Uiso 1 1 calc R
C2 C 0.3749(6) 0.0553(6) 0.8848(4) 0.0123(12) Uani 1 1 d .
H2 H 0.4496 0.0192 0.8612 0.015 Uiso 1 1 calc R
C3 C 0.3076(6) 0.1405(5) 0.8424(4) 0.0086(11) Uani 1 1 d .
C4 C 0.1901(6) 0.1873(5) 0.8771(4) 0.0093(11) Uani 1 1 d .
H4 H 0.1412 0.2415 0.8489 0.011 Uiso 1 1 calc R
C5 C 0.1494(6) 0.1505(5) 0.9540(4) 0.0087(11) Uani 1 1 d .
H5 H 0.0700 0.1803 0.9766 0.010 Uiso 1 1 calc R
C6 C 0.3718(6) 0.1865(6) 0.7644(4) 0.0100(11) Uani 1 1 d .
C7 C 0.4329(6) 0.1712(6) 0.6172(4) 0.0135(12) Uani 1 1 d .
H7A H 0.4209 0.2525 0.6157 0.016 Uiso 1 1 calc R
H7B H 0.3954 0.1368 0.5646 0.016 Uiso 1 1 calc R
C8 C 0.5856(7) 0.1465(6) 0.6232(5) 0.0173(14) Uani 1 1 d .
H8 H 0.6243 0.1852 0.6746 0.021 Uiso 1 1 calc R
C9 C 0.6152(9) 0.0203(8) 0.6255(6) 0.0299(18) Uani 1 1 d .
H9A H 0.7120 0.0100 0.6294 0.045 Uiso 1 1 calc R
H9B H 0.5797 -0.0179 0.5746 0.045 Uiso 1 1 calc R
H9C H 0.5726 -0.0106 0.6740 0.045 Uiso 1 1 calc R
C10 C 0.6500(9) 0.1987(9) 0.5444(6) 0.032(2) Uani 1 1 d .
H10A H 0.7465 0.1862 0.5451 0.047 Uiso 1 1 calc R
H10B H 0.6337 0.2786 0.5456 0.047 Uiso 1 1 calc R
H10C H 0.6097 0.1635 0.4937 0.047 Uiso 1 1 calc R
C11 C 0.2602(7) 0.0345(6) 0.6740(4) 0.0143(12) Uani 1 1 d .
H11A H 0.2282 0.0104 0.7284 0.017 Uiso 1 1 calc R
H11B H 0.3065 -0.0290 0.6469 0.017 Uiso 1 1 calc R
C12 C 0.1378(7) 0.0630(7) 0.6194(5) 0.0182(14) Uani 1 1 d .
H12 H 0.1701 0.0841 0.5637 0.022 Uiso 1 1 calc R
C13 C 0.0576(9) 0.1634(8) 0.6592(6) 0.032(2) Uani 1 1 d .
H13A H -0.0189 0.1792 0.6231 0.048 Uiso 1 1 calc R
H13B H 0.1164 0.2293 0.6652 0.048 Uiso 1 1 calc R
H13C H 0.0257 0.1440 0.7141 0.048 Uiso 1 1 calc R
C14 C 0.0464(8) -0.0427(7) 0.6073(5) 0.0244(17) Uani 1 1 d .
H14A H -0.0318 -0.0257 0.5729 0.037 Uiso 1 1 calc R
H14B H 0.0169 -0.0663 0.6617 0.037 Uiso 1 1 calc R
H14C H 0.0965 -0.1025 0.5797 0.037 Uiso 1 1 calc R
C15 C 0.2911(6) 0.5837(6) 0.1288(5) 0.0134(12) Uani 1 1 d .
H15 H 0.3551 0.6424 0.1376 0.016 Uiso 1 1 calc R
C16 C 0.1766(6) 0.5837(6) 0.1794(5) 0.0140(13) Uani 1 1 d .
H16 H 0.1653 0.6406 0.2212 0.017 Uiso 1 1 calc R
C17 C 0.0779(6) 0.4967(5) 0.1664(4) 0.0090(11) Uani 1 1 d .
C18 C 0.0999(7) 0.4166(6) 0.1007(6) 0.0198(15) Uani 1 1 d .
H18 H 0.0356 0.3593 0.0879 0.024 Uiso 1 1 calc R
C19 C 0.2184(7) 0.4234(6) 0.0546(5) 0.0175(14) Uani 1 1 d .
H19 H 0.2323 0.3686 0.0116 0.021 Uiso 1 1 calc R
C20 C -0.0518(6) 0.5036(5) 0.2133(4) 0.0103(11) Uani 1 1 d .
C21 C 0.0343(6) 0.3679(6) 0.3165(5) 0.0139(13) Uani 1 1 d .
H21A H 0.1070 0.3593 0.2759 0.017 Uiso 1 1 calc R
H21B H -0.0093 0.2941 0.3213 0.017 Uiso 1 1 calc R
C22 C 0.0970(7) 0.4052(6) 0.4026(5) 0.0175(14) Uani 1 1 d .
H22 H 0.0235 0.4109 0.4438 0.021 Uiso 1 1 calc R
C23 C 0.1706(9) 0.5188(7) 0.4024(6) 0.0278(18) Uani 1 1 d .
H23A H 0.1083 0.5755 0.3852 0.042 Uiso 1 1 calc R
H23B H 0.2448 0.5144 0.3635 0.042 Uiso 1 1 calc R
H23C H 0.2056 0.5385 0.4585 0.042 Uiso 1 1 calc R
C24 C 0.1943(9) 0.3128(8) 0.4302(6) 0.0294(19) Uani 1 1 d .
H24A H 0.1457 0.2415 0.4303 0.044 Uiso 1 1 calc R
H24B H 0.2296 0.3320 0.4863 0.044 Uiso 1 1 calc R
H24C H 0.2683 0.3071 0.3913 0.044 Uiso 1 1 calc R
C25 C -0.1952(7) 0.4613(7) 0.3306(5) 0.0216(15) Uani 1 1 d .
H25A H -0.2185 0.5408 0.3323 0.026 Uiso 1 1 calc R
H25B H -0.1807 0.4393 0.3886 0.026 Uiso 1 1 calc R
C26 C -0.3183(10) 0.3888(9) 0.2890(7) 0.037(2) Uani 1 1 d .
H26 H -0.3250 0.4049 0.2287 0.044 Uiso 1 1 calc R
C27 C -0.3047(11) 0.2653(9) 0.2965(8) 0.040(2) Uani 1 1 d .
H27A H -0.2247 0.2403 0.2674 0.060 Uiso 1 1 calc R
H27B H -0.3838 0.2269 0.2715 0.060 Uiso 1 1 calc R
H27C H -0.2969 0.2482 0.3553 0.060 Uiso 1 1 calc R
C28 C -0.4495(10) 0.4327(11) 0.3337(11) 0.065(4) Uani 1 1 d .
H28A H -0.4556 0.5131 0.3280 0.098 Uiso 1 1 calc R
H28B H -0.4450 0.4165 0.3928 0.098 Uiso 1 1 calc R
H28C H -0.5285 0.3956 0.3077 0.098 Uiso 1 1 calc R
O1 O 0.4394(5) 0.2766(4) 0.7722(3) 0.0118(9) Uani 1 1 d .
O2 O -0.1429(5) 0.5649(4) 0.1844(4) 0.0175(11) Uani 1 1 d .
O3 O 0.6079(5) 0.5627(4) 0.1075(3) 0.0155(10) Uani 1 1 d .
O4 O 0.5302(5) 0.3315(4) 0.0348(4) 0.0181(11) Uani 1 1 d .
O5 O 0.7894(5) 0.2579(5) 0.0258(4) 0.0221(12) Uani 1 1 d .
Br1 Br 0.23025(12) -0.12143(10) 1.15937(8) 0.0451(3) Uani 1 1 d .
Br2 Br 0.35110(9) 0.19581(8) 1.18416(6) 0.0311(3) Uani 1 1 d .
Br3 Br -0.03405(11) 0.11487(11) 1.15598(8) 0.0458(3) Uani 1 1 d .
N1 N 0.2154(5) 0.0754(5) 0.9983(4) 0.0110(10) Uani 1 1 d .
N2 N 0.3580(5) 0.1275(5) 0.6890(4) 0.0100(10) Uani 1 1 d .
N3 N 0.3143(5) 0.5047(4) 0.0686(4) 0.0079(9) Uani 1 1 d .
N4 N -0.0666(5) 0.4461(5) 0.2831(4) 0.0145(11) Uani 1 1 d .
Co1 Co 0.18545(8) 0.06396(7) 1.12673(6) 0.0092(2) Uani 1 1 d .
Co2 Co 0.5000 0.5000 0.0000 0.0058(2) Uani 1 2 d S

loop_
_atom_site_aniso_label
_atom_site_aniso_U_11
_atom_site_aniso_U_22
_atom_site_aniso_U_33
_atom_site_aniso_U_23
_atom_site_aniso_U_13
_atom_site_aniso_U_12
C1 0.009(3) 0.021(3) 0.012(3) 0.005(2) -0.003(2) 0.004(2)
C2 0.010(3) 0.018(3) 0.009(3) 0.004(2) -0.001(2) 0.004(2)
C3 0.007(2) 0.011(3) 0.008(3) 0.000(2) -0.003(2) 0.0017(19)
C4 0.010(3) 0.009(3) 0.009(3) -0.001(2) 0.001(2) 0.0014(19)
C5 0.011(3) 0.008(3) 0.006(3) -0.004(2) 0.000(2) 0.003(2)
C6 0.009(3) 0.015(3) 0.005(3) -0.002(2) -0.002(2) 0.001(2)
C7 0.012(3) 0.021(3) 0.007(3) -0.002(2) 0.002(2) -0.002(2)
C8 0.014(3) 0.025(4) 0.013(3) -0.004(3) 0.002(2) -0.005(3)
C9 0.029(4) 0.036(5) 0.025(5) -0.005(4) 0.004(3) 0.006(3)
C10 0.023(4) 0.049(6) 0.022(4) -0.003(4) 0.015(3) -0.015(4)
C11 0.016(3) 0.014(3) 0.013(3) -0.002(2) -0.002(2) -0.007(2)
C12 0.016(3) 0.024(4) 0.014(3) 0.000(3) -0.003(2) -0.009(3)
C13 0.023(4) 0.036(5) 0.037(5) -0.002(4) -0.010(4) 0.007(3)
C14 0.023(4) 0.031(4) 0.018(4) 0.002(3) -0.005(3) -0.017(3)
C15 0.007(3) 0.015(3) 0.018(3) -0.006(2) 0.002(2) -0.005(2)
C16 0.008(3) 0.013(3) 0.019(3) -0.007(2) 0.003(2) -0.006(2)
C17 0.004(2) 0.007(3) 0.016(3) 0.003(2) 0.001(2) -0.0008(18)
C18 0.013(3) 0.010(3) 0.036(5) -0.009(3) 0.013(3) -0.007(2)
C19 0.010(3) 0.011(3) 0.030(4) -0.011(3) 0.007(3) -0.007(2)
C20 0.007(2) 0.006(3) 0.019(3) 0.001(2) 0.001(2) -0.0020(19)
C21 0.006(3) 0.018(3) 0.019(3) 0.006(3) 0.002(2) -0.001(2)
C22 0.012(3) 0.024(4) 0.017(4) 0.008(3) 0.003(2) -0.002(2)
C23 0.031(4) 0.023(4) 0.029(5) -0.002(3) -0.013(3) -0.004(3)
C24 0.024(4) 0.032(5) 0.033(5) 0.015(4) -0.009(3) 0.001(3)
C25 0.012(3) 0.036(4) 0.018(4) 0.003(3) 0.004(3) 0.005(3)
C26 0.031(5) 0.043(6) 0.037(6) 0.010(4) 0.011(4) -0.003(4)
C27 0.033(5) 0.038(5) 0.048(7) -0.003(5) 0.005(4) -0.001(4)
C28 0.020(5) 0.062(8) 0.112(12) -0.027(8) 0.034(6) -0.015(5)
O1 0.015(2) 0.010(2) 0.010(2) -0.0039(16) 0.0045(17) -0.0033(16)
O2 0.008(2) 0.012(2) 0.033(3) 0.009(2) 0.0001(19) 0.0039(16)
O3 0.012(2) 0.019(2) 0.015(2) -0.0072(19) -0.0037(18) 0.0059(17)
O4 0.019(2) 0.010(2) 0.026(3) 0.006(2) 0.006(2) 0.0027(18)
O5 0.017(2) 0.022(3) 0.028(3) 0.004(2) 0.002(2) 0.010(2)
Br1 0.0543(7) 0.0378(6) 0.0435(7) 0.0040(5) -0.0018(5) 0.0072(5)
Br2 0.0263(4) 0.0357(5) 0.0308(5) 0.0034(4) -0.0061(3) -0.0105(3)
Br3 0.0383(6) 0.0536(7) 0.0453(7) 0.0018(5) 0.0010(5) 0.0009(5)
N1 0.009(2) 0.016(3) 0.008(3) -0.002(2) -0.0013(18) 0.0004(19)
N2 0.010(2) 0.013(3) 0.007(3) -0.0001(19) -0.0004(18) -0.0033(18)
N3 0.006(2) 0.003(2) 0.015(3) -0.0004(18) 0.0003(18) -0.0013(16)
N4 0.006(2) 0.024(3) 0.014(3) 0.001(2) 0.0030(19) 0.003(2)
Co1 0.0091(4) 0.0122(4) 0.0063(4) 0.0007(3) -0.0006(3) -0.0005(3)
Co2 0.0044(5) 0.0033(5) 0.0096(6) -0.0008(4) 0.0009(4) 0.0004(3)

loop_
_atom_type_symbol
_atom_type_description
_atom_type_scat_dispersion_real
_atom_type_scat_dispersion_imag
_atom_type_scat_source
C C 0.0030 0.0020 'International Tables Vol C Tables 4.2.6.8 and 6.1.1.4'
H H 0.0000 0.0000 'International Tables Vol C Tables 4.2.6.8 and 6.1.1.4'
N N 0.0060 0.0030 'International Tables Vol C Tables 4.2.6.8 and 6.1.1.4'
O O 0.0110 0.0060 'International Tables Vol C Tables 4.2.6.8 and 6.1.1.4'
Br Br -0.2900 2.4600 'International Tables Vol C Tables 4.2.6.8 and 6.1.1.4'
Co Co 0.3490 0.9720 'International Tables Vol C Tables 4.2.6.8 and 6.1.1.4'

loop_
_geom_angle_atom_site_label_1
_geom_angle_atom_site_label_2
_geom_angle_atom_site_label_3
_geom_angle
_geom_angle_site_symmetry_1
_geom_angle_site_symmetry_3
N1 C1 C2 122.0(6) . .
N1 C1 H1 119.0 . .
C2 C1 H1 119.0 . .
C1 C2 C3 117.7(6) . .
C1 C2 H2 121.1 . .
C3 C2 H2 121.1 . .
C4 C3 C2 119.4(6) . .
C4 C3 C6 121.7(5) . .
C2 C3 C6 118.6(5) . .
C5 C4 C3 117.7(6) . .
C5 C4 H4 121.2 . .
C3 C4 H4 121.2 . .
N1 C5 C4 124.4(6) . .
N1 C5 H5 117.8 . .
C4 C5 H5 117.8 . .
O1 C6 N2 122.1(6) . .
O1 C6 C3 118.4(6) . .
N2 C6 C3 119.5(6) . .
N2 C7 C8 112.0(6) . .
N2 C7 H7A 109.2 . .
C8 C7 H7A 109.2 . .
N2 C7 H7B 109.2 . .
C8 C7 H7B 109.2 . .
H7A C7 H7B 107.9 . .
C9 C8 C7 113.2(6) . .
C9 C8 C10 110.9(7) . .
C7 C8 C10 105.8(6) . .
C9 C8 H8 109.0 . .
C7 C8 H8 109.0 . .
C10 C8 H8 109.0 . .
C8 C9 H9A 109.5 . .
C8 C9 H9B 109.5 . .
H9A C9 H9B 109.5 . .
C8 C9 H9C 109.5 . .
H9A C9 H9C 109.5 . .
H9B C9 H9C 109.5 . .
C8 C10 H10A 109.5 . .
C8 C10 H10B 109.5 . .
H10A C10 H10B 109.5 . .
C8 C10 H10C 109.5 . .
H10A C10 H10C 109.5 . .
H10B C10 H10C 109.5 . .
N2 C11 C12 114.3(6) . .
N2 C11 H11A 108.7 . .
C12 C11 H11A 108.7 . .
N2 C11 H11B 108.7 . .
C12 C11 H11B 108.7 . .
H11A C11 H11B 107.6 . .
C11 C12 C14 108.6(6) . .
C11 C12 C13 111.7(6) . .
C14 C12 C13 110.8(7) . .
C11 C12 H12 108.5 . .
C14 C12 H12 108.5 . .
C13 C12 H12 108.5 . .
C12 C13 H13A 109.5 . .
C12 C13 H13B 109.5 . .
H13A C13 H13B 109.5 . .
C12 C13 H13C 109.5 . .
H13A C13 H13C 109.5 . .
H13B C13 H13C 109.5 . .
C12 C14 H14A 109.5 . .
C12 C14 H14B 109.5 . .
H14A C14 H14B 109.5 . .
C12 C14 H14C 109.5 . .
H14A C14 H14C 109.5 . .
H14B C14 H14C 109.5 . .
N3 C15 C16 123.6(6) . .
N3 C15 H15 118.2 . .
C16 C15 H15 118.2 . .
C15 C16 C17 119.1(6) . .
C15 C16 H16 120.5 . .
C17 C16 H16 120.5 . .
C18 C17 C16 117.0(6) . .
C18 C17 C20 123.2(6) . .
C16 C17 C20 119.1(6) . .
C19 C18 C17 119.3(6) . .
C19 C18 H18 120.3 . .
C17 C18 H18 120.3 . .
N3 C19 C18 123.6(6) . .
N3 C19 H19 118.2 . .
C18 C19 H19 118.2 . .
O2 C20 N4 123.0(6) . .
O2 C20 C17 117.5(6) . .
N4 C20 C17 119.6(5) . .
N4 C21 C22 114.6(6) . .
N4 C21 H21A 108.6 . .
C22 C21 H21A 108.6 . .
N4 C21 H21B 108.6 . .
C22 C21 H21B 108.6 . .
H21A C21 H21B 107.6 . .
C23 C22 C21 113.4(6) . .
C23 C22 C24 110.6(6) . .
C21 C22 C24 108.2(7) . .
C23 C22 H22 108.2 . .
C21 C22 H22 108.2 . .
C24 C22 H22 108.2 . .
C22 C23 H23A 109.5 . .
C22 C23 H23B 109.5 . .
H23A C23 H23B 109.5 . .
C22 C23 H23C 109.5 . .
H23A C23 H23C 109.5 . .
H23B C23 H23C 109.5 . .
C22 C24 H24A 109.5 . .
C22 C24 H24B 109.5 . .
H24A C24 H24B 109.5 . .
C22 C24 H24C 109.5 . .
H24A C24 H24C 109.5 . .
H24B C24 H24C 109.5 . .
N4 C25 C26 112.4(7) . .
N4 C25 H25A 109.1 . .
C26 C25 H25A 109.1 . .
N4 C25 H25B 109.1 . .
C26 C25 H25B 109.1 . .
H25A C25 H25B 107.9 . .
C27 C26 C28 111.3(9) . .
C27 C26 C25 114.0(8) . .
C28 C26 C25 106.0(8) . .
C27 C26 H26 108.5 . .
C28 C26 H26 108.5 . .
C25 C26 H26 108.5 . .
C26 C27 H27A 109.5 . .
C26 C27 H27B 109.5 . .
H27A C27 H27B 109.5 . .
C26 C27 H27C 109.5 . .
H27A C27 H27C 109.5 . .
H27B C27 H27C 109.5 . .
C26 C28 H28A 109.5 . .
C26 C28 H28B 109.5 . .
H28A C28 H28B 109.5 . .
C26 C28 H28C 109.5 . .
H28A C28 H28C 109.5 . .
H28B C28 H28C 109.5 . .
C5 N1 C1 118.5(6) . .
C5 N1 Co1 121.0(4) . .
C1 N1 Co1 118.5(4) . .
C6 N2 C11 123.2(6) . .
C6 N2 C7 116.9(5) . .
C11 N2 C7 119.4(5) . .
C15 N3 C19 117.3(6) . .
C15 N3 Co2 122.2(4) . .
C19 N3 Co2 120.4(4) . .
C20 N4 C21 124.8(5) . .
C20 N4 C25 117.4(6) . .
C21 N4 C25 117.7(6) . .
N1 Co1 Br3 108.63(15) . .
N1 Co1 Br1 106.82(16) . .
Br3 Co1 Br1 112.87(6) . .
N1 Co1 Br2 101.49(16) . .
Br3 Co1 Br2 113.10(5) . .
Br1 Co1 Br2 113.01(5) . .
O3 Co2 O3 179.999(2) 2_665 .
O3 Co2 O4 88.9(2) 2_665 .
O3 Co2 O4 91.1(2) . .
O3 Co2 O4 91.1(2) 2_665 2_665
O3 Co2 O4 88.9(2) . 2_665
O4 Co2 O4 180.0 . 2_665
O3 Co2 N3 90.4(2) 2_665 2_665
O3 Co2 N3 89.6(2) . 2_665
O4 Co2 N3 89.78(19) . 2_665
O4 Co2 N3 90.22(19) 2_665 2_665
O3 Co2 N3 89.6(2) 2_665 .
O3 Co2 N3 90.4(2) . .
O4 Co2 N3 90.22(19) . .
O4 Co2 N3 89.78(19) 2_665 .
N3 Co2 N3 180.0 2_665 .

loop_
_geom_bond_atom_site_label_1
_geom_bond_atom_site_label_2
_geom_bond_distance
_geom_bond_site_symmetry_2
C1 N1 1.347(8) .
C1 C2 1.400(9) .
C1 H1 0.9300 .
C2 C3 1.401(8) .
C2 H2 0.9300 .
C3 C4 1.397(8) .
C3 C6 1.509(9) .
C4 C5 1.368(9) .
C4 H4 0.9300 .
C5 N1 1.324(8) .
C5 H5 0.9300 .
C6 O1 1.243(8) .
C6 N2 1.354(8) .
C7 N2 1.468(9) .
C7 C8 1.532(9) .
C7 H7A 0.9700 .
C7 H7B 0.9700 .
C8 C9 1.525(12) .
C8 C10 1.550(11) .
C8 H8 0.9800 .
C9 H9A 0.9600 .
C9 H9B 0.9600 .
C9 H9C 0.9600 .
C10 H10A 0.9600 .
C10 H10B 0.9600 .
C10 H10C 0.9600 .
C11 N2 1.453(8) .
C11 C12 1.516(10) .
C11 H11A 0.9700 .
C11 H11B 0.9700 .
C12 C14 1.526(10) .
C12 C13 1.551(12) .
C12 H12 0.9800 .
C13 H13A 0.9600 .
C13 H13B 0.9600 .
C13 H13C 0.9600 .
C14 H14A 0.9600 .
C14 H14B 0.9600 .
C14 H14C 0.9600 .
C15 N3 1.327(8) .
C15 C16 1.389(9) .
C15 H15 0.9300 .
C16 C17 1.405(8) .
C16 H16 0.9300 .
C17 C18 1.393(10) .
C17 C20 1.483(9) .
C18 C19 1.384(9) .
C18 H18 0.9300 .
C19 N3 1.340(8) .
C19 H19 0.9300 .
C20 O2 1.251(7) .
C20 N4 1.328(9) .
C21 N4 1.471(8) .
C21 C22 1.524(11) .
C21 H21A 0.9700 .
C21 H21B 0.9700 .
C22 C23 1.511(11) .
C22 C24 1.534(11) .
C22 H22 0.9800 .
C23 H23A 0.9600 .
C23 H23B 0.9600 .
C23 H23C 0.9600 .
C24 H24A 0.9600 .
C24 H24B 0.9600 .
C24 H24C 0.9600 .
C25 N4 1.486(9) .
C25 C26 1.583(13) .
C25 H25A 0.9700 .
C25 H25B 0.9700 .
C26 C27 1.476(15) .
C26 C28 1.563(14) .
C26 H26 0.9800 .
C27 H27A 0.9600 .
C27 H27B 0.9600 .
C27 H27C 0.9600 .
C28 H28A 0.9600 .
C28 H28B 0.9600 .
C28 H28C 0.9600 .
O3 Co2 2.082(5) .
O4 Co2 2.112(5) .
Br1 Co1 2.3182(14) .
Br2 Co1 2.3696(12) .
Br3 Co1 2.2937(14) .
N1 Co1 2.061(6) .
N3 Co2 2.134(5) .
Co2 O3 2.082(5) 2_665
Co2 O4 2.112(5) 2_665
Co2 N3 2.134(5) 2_665

loop_
_geom_torsion_atom_site_label_1
_geom_torsion_atom_site_label_2
_geom_torsion_atom_site_label_3
_geom_torsion_atom_site_label_4
_geom_torsion
_geom_torsion_site_symmetry_4
N1 C1 C2 C3 1.9(10) .
C1 C2 C3 C4 -4.5(10) .
C1 C2 C3 C6 170.1(6) .
C2 C3 C4 C5 3.0(9) .
C6 C3 C4 C5 -171.4(6) .
C3 C4 C5 N1 1.4(10) .
C4 C3 C6 O1 76.3(8) .
C2 C3 C6 O1 -98.1(7) .
C4 C3 C6 N2 -105.7(7) .
C2 C3 C6 N2 79.9(8) .
N2 C7 C8 C9 59.1(8) .
N2 C7 C8 C10 -179.3(6) .
N2 C11 C12 C14 178.6(6) .
N2 C11 C12 C13 -58.9(9) .
N3 C15 C16 C17 -0.8(11) .
C15 C16 C17 C18 -2.0(10) .
C15 C16 C17 C20 -173.0(6) .
C16 C17 C18 C19 2.8(11) .
C20 C17 C18 C19 173.4(7) .
C17 C18 C19 N3 -1.1(12) .
C18 C17 C20 O2 -89.3(8) .
C16 C17 C20 O2 81.1(8) .
C18 C17 C20 N4 90.9(9) .
C16 C17 C20 N4 -98.6(8) .
N4 C21 C22 C23 -59.5(8) .
N4 C21 C22 C24 177.4(6) .
N4 C25 C26 C27 68.9(10) .
N4 C25 C26 C28 -168.4(9) .
C4 C5 N1 C1 -4.0(10) .
C4 C5 N1 Co1 159.8(5) .
C2 C1 N1 C5 2.2(10) .
C2 C1 N1 Co1 -161.9(5) .
O1 C6 N2 C11 -168.2(6) .
C3 C6 N2 C11 14.0(9) .
O1 C6 N2 C7 3.3(9) .
C3 C6 N2 C7 -174.6(5) .
C12 C11 N2 C6 106.2(7) .
C12 C11 N2 C7 -65.0(8) .
C8 C7 N2 C6 75.6(7) .
C8 C7 N2 C11 -112.7(7) .
C16 C15 N3 C19 2.5(10) .
C16 C15 N3 Co2 -174.4(5) .
C18 C19 N3 C15 -1.6(11) .
C18 C19 N3 Co2 175.4(6) .
O2 C20 N4 C21 176.2(6) .
C17 C20 N4 C21 -4.0(10) .
O2 C20 N4 C25 -3.3(10) .
C17 C20 N4 C25 176.5(6) .
C22 C21 N4 C20 115.2(7) .
C22 C21 N4 C25 -65.3(8) .
C26 C25 N4 C20 79.8(9) .
C26 C25 N4 C21 -99.8(8) .
C5 N1 Co1 Br3 30.6(5) .
C1 N1 Co1 Br3 -165.7(5) .
C5 N1 Co1 Br1 152.6(5) .
C1 N1 Co1 Br1 -43.7(5) .
C5 N1 Co1 Br2 -88.8(5) .
C1 N1 Co1 Br2 74.9(5) .
C15 N3 Co2 O3 -146.3(5) 2_665
C19 N3 Co2 O3 36.9(6) 2_665
C15 N3 Co2 O3 33.7(5) .
C19 N3 Co2 O3 -143.1(6) .
C15 N3 Co2 O4 124.8(5) .
C19 N3 Co2 O4 -52.0(6) .
C15 N3 Co2 O4 -55.2(5) 2_665
C19 N3 Co2 O4 128.0(6) 2_665
